data_7133359
loop_
_publ_author_name
'Omura, Takumi'
'Morisako, Shogo'
'Isoda, Kyosuke'

_publ_section_title
;
 Amino acid-appended pyromellitic diimide liquid materials, their
 photoluminescence, and the thermal response that turns the
 photoluminescence off.
;
_journal_issue 70
_journal_name_full 'Chemical communications (Cambridge, England)'
_journal_page_first 9352
_journal_page_last 9355
_journal_paper_doi 10.1039/d4cc02229g
_journal_volume 60
_journal_year 2024
_chemical_formula_moiety 'C14 H8 N2 O8'
_chemical_formula_sum 'C14 H8 N2 O8'
_chemical_formula_weight 332.22
_space_group_crystal_system triclinic
_space_group_IT_number 2
_space_group_name_Hall '-P 1'
_space_group_name_H-M_alt 'P -1'
_atom_sites_solution_hydrogens geom
_atom_sites_solution_primary dual
_audit_creation_date 2023-09-13
_audit_creation_method
;
Olex2 1.5
(compiled 2021.12.09 svn.r5202d8cf for OlexSys, GUI svn.r6439)
;
_audit_update_record
;
2024-05-08 deposited with the CCDC.	2024-07-15 downloaded from the CCDC.
;
_cell_angle_alpha 87.739(4)
_cell_angle_beta 85.844(3)
_cell_angle_gamma 80.408(4)
_cell_formula_units_Z 1
_cell_length_a 4.9931(2)
_cell_length_b 5.0550(3)
_cell_length_c 12.7089(6)
_cell_measurement_reflns_used 3543
_cell_measurement_temperature 100(2)
_cell_measurement_theta_max 72.4890
_cell_measurement_theta_min 3.4640
_cell_volume 315.34(3)
_computing_cell_refinement 'CrysAlisPro 1.171.42.100a (Rigaku OD, 2023)'
_computing_data_collection 'CrysAlisPro 1.171.42.100a (Rigaku OD, 2023)'
_computing_data_reduction 'CrysAlisPro 1.171.42.100a (Rigaku OD, 2023)'
_computing_molecular_graphics 'Olex2 1.5 (Dolomanov et al., 2009)'
_computing_publication_material 'Olex2 1.5 (Dolomanov et al., 2009)'
_computing_structure_refinement 'SHELXL 2018/3 (Sheldrick, 2015)'
_computing_structure_solution 'SHELXT 2018/2 (Sheldrick, 2018)'
_diffrn_ambient_temperature 100(2)
_diffrn_detector 'Rigaku HyPix-6000 area detector'
_diffrn_detector_area_resol_mean 10.0
_diffrn_detector_type 'HPC area detector'
_diffrn_measured_fraction_theta_full 0.996
_diffrn_measured_fraction_theta_max 0.966
_diffrn_measurement_details
;
List of Runs (angles in degrees, time in seconds):

  # Type    Start    End  Width  t~exp~   \w     \q     \k     \f   Frames
#--------------------------------------------------------------------------
  1  \w    -95.00 -31.00   0.50    0.20    --    0.00 160.00 178.00  128
  2  \w    -66.00  -7.00   0.50    0.20    --    0.00 117.00  27.00  118
  3  \w   -141.00 -50.00   0.50    0.50    --  -57.86-160.00 148.00  182
  4  \w   -110.00 -30.00   0.50    0.50    --  -57.86 160.00 178.00  160
  5  \w   -145.00 -78.00   0.50    0.50    --  -57.86-117.00 -59.00  134
  6  \w     73.00 139.00   0.50    0.50    --   57.86 160.00 178.00  132
  7  \w     29.00 109.00   0.50    0.50    --   57.86-117.00 -59.00  160
  8  \w     52.00 135.00   0.50    0.50    --   57.86-160.00 148.00  166
  9  \w   -141.00 -50.00   0.50    0.50    -- -106.00-160.00 148.00  182
 10  \w    -83.00 -27.00   0.50    0.50    -- -106.00 117.00  27.00  112
 11  \w     29.00 109.00   0.50    0.50    --  115.73-117.00 -59.00  160
 12  \w    100.00 178.00   0.50    0.50    --  115.73 117.00  27.00  156
 13  \w     52.00 136.00   0.50    0.50    --  115.73-160.00 148.00  168
 14  \w     72.00 158.00   0.50    0.50    --  115.73 160.00 178.00  172
 15  \w    -86.00  42.00   0.50    0.20    --    0.00 -57.00 -90.00  256
 16  \w    -14.00  25.00   0.50    0.50    --  -57.86  15.00 -90.00   78
 17  \w    -30.00  25.00   0.50    0.50    --  -57.86  30.00  60.00  110
 18  \w    -14.00  25.00   0.50    0.50    --  -57.86  15.00 -60.00   78
 19  \w   -160.00  25.00   0.50    0.50    --  -57.86   0.00  60.00  370
 20  \w    -30.00  25.00   0.50    0.50    --  -57.86  30.00-120.00  110
 21  \w    -30.00  25.00   0.50    0.50    --  -57.86  30.00 150.00  110
 22  \w    -86.00 -13.00   0.50    0.50    --  -57.86 125.00 120.00  146
 23  \w    -29.00  51.00   0.50    0.50    --   57.86 -45.00 -60.00  160
 24  \w      1.00  31.00   0.50    0.50    --   57.86  95.00 164.78   60
 25  \w    -55.00 -23.00   0.50    0.50    -- -106.00  50.00   0.00   64
 26  \w   -177.00 -23.00   0.50    0.50    -- -106.00   0.00  90.00  308
 27  \w    -75.00 -23.00   0.50    0.50    -- -106.00  63.00-150.00  104
 28  \w   -177.00 -23.00   0.50    0.50    -- -106.00   0.00 -60.00  308
 29  \w   -125.00 -39.00   0.50    0.50    -- -106.00 178.00 -90.00  172
 30  \w    -75.00 -23.00   0.50    0.50    -- -106.00  63.00-120.00  104
 31  \w   -177.00 -23.00   0.50    0.50    -- -106.00   0.00  30.00  308
 32  \w    -82.00 -27.00   0.50    0.50    -- -106.00 111.00  60.00  110
 33  \w    -75.00 -23.00   0.50    0.50    -- -106.00  63.00  30.00  104
 34  \w   -177.00 -23.00   0.50    0.50    -- -106.00   0.00-120.00  308
 35  \w    -55.00 -23.00   0.50    0.50    -- -106.00  50.00 -30.00   64
 36  \w   -173.00 -78.00   0.50    0.50    -- -106.00-117.00 -59.00  190
 37  \w     27.00 108.00   0.50    0.50    --  115.73-111.00   0.00  162
 38  \w     31.00  58.00   0.50    0.50    --  115.73 -50.00   0.00   54
 39  \w     31.00  58.00   0.50    0.50    --  115.73 -50.00  60.00   54
 40  \w     19.00 106.00   0.50    0.50    --  115.73 -91.00 150.00  174
 41  \w     27.00 108.00   0.50    0.50    --  115.73-111.00 150.00  162
 42  \w     14.00 178.00   0.50    0.50    --  115.73   0.00-180.00  328
 43  \w    103.00 178.00   0.50    0.50    --  115.73 111.00  60.00  150
 44  \w     31.00  58.00   0.50    0.50    --  115.73 -50.00 120.00   54
 45  \w    103.00 178.00   0.50    0.50    --  115.73 111.00 150.00  150
 46  \w     29.00  78.00   0.50    0.50    --  115.73 -63.00-180.00   98
 47  \w    -38.00  83.00   0.50    0.20    --    0.00  37.00  90.00  242
 48  \w     -1.00  58.00   0.50    0.20    --    0.00 -99.00-150.00  118
 49  \w    -96.00  48.00   0.50    0.20    --    0.00 -77.00 150.00  288
 50  \w   -143.00 -73.00   0.50    0.50    --  -57.86-125.00   0.00  140
 51  \w   -145.00  -2.00   0.50    0.50    --  -57.86 -45.00 -60.00  286
 52  \w   -144.00 -17.00   0.50    0.50    --  -57.86 -61.00  90.00  254
 53  \w      1.00  29.00   0.50    0.50    --   57.86  96.00-110.79   56
 54  \w     10.00 140.00   0.50    0.50    --   57.86  77.00  30.00  260
 55  \w      1.00  28.00   0.50    0.50    --   57.86  97.00  -7.82   54
 56  \w      2.00 140.00   0.50    0.50    --   57.86  45.00 -30.00  276
 57  \w     10.00 140.00   0.50    0.50    --   57.86  77.00  90.00  260
 58  \w      0.00  27.00   0.50    0.50    --   57.86  98.00-120.28   54
 59  \w      1.00  29.00   0.50    0.50    --   57.86  96.00 115.32   56
 60  \w      0.00  27.00   0.50    0.50    --   57.86  98.00 -67.32   54
 61  \w     17.00 140.00   0.50    0.50    --   57.86  61.00-150.00  246
 62  \w    -40.00  17.00   0.50    0.50    --   57.86 -15.00  30.00  114
 63  \w     10.00 140.00   0.50    0.50    --   57.86  77.00 120.00  260
 64  \w      2.00 140.00   0.50    0.50    --   57.86  45.00-120.00  276
 65  \w     42.00 143.00   0.50    0.50    --  115.73  37.00 120.00  202
 66  \w     42.00 178.00   0.50    0.50    --  115.73  37.00-150.00  272
;
_diffrn_measurement_device 'four-circle diffractometer'
_diffrn_measurement_device_type 'Rigaku XtaLAB Synergy-S'
_diffrn_measurement_method '\w scans'
_diffrn_orient_matrix_type 'CrysAlisPro convention (1999,Acta A55,543-557)'
_diffrn_orient_matrix_UB_11 0.1073972000
_diffrn_orient_matrix_UB_12 -0.0487271000
_diffrn_orient_matrix_UB_13 -0.1155000000
_diffrn_orient_matrix_UB_21 0.2945036000
_diffrn_orient_matrix_UB_22 -0.0458715000
_diffrn_orient_matrix_UB_23 0.0339959000
_diffrn_orient_matrix_UB_31 -0.0093009000
_diffrn_orient_matrix_UB_32 -0.3018739000
_diffrn_orient_matrix_UB_33 0.0169446000
_diffrn_radiation_monochromator 'multi-layer mirror optics'
_diffrn_radiation_probe x-ray
_diffrn_radiation_type 'Cu K\a'
_diffrn_radiation_wavelength 1.54184
_diffrn_reflns_av_R_equivalents 0.0355
_diffrn_reflns_av_unetI/netI 0.0236
_diffrn_reflns_Laue_measured_fraction_full 0.996
_diffrn_reflns_Laue_measured_fraction_max 0.966
_diffrn_reflns_limit_h_max 6
_diffrn_reflns_limit_h_min -6
_diffrn_reflns_limit_k_max 4
_diffrn_reflns_limit_k_min -6
_diffrn_reflns_limit_l_max 15
_diffrn_reflns_limit_l_min -15
_diffrn_reflns_number 5676
_diffrn_reflns_point_group_measured_fraction_full 0.996
_diffrn_reflns_point_group_measured_fraction_max 0.966
_diffrn_reflns_theta_full 67.684
_diffrn_reflns_theta_max 72.515
_diffrn_reflns_theta_min 3.488
_diffrn_source 'microfocus sealed X-ray tube'
_diffrn_source_type PhotonJet-S
_exptl_absorpt_coefficient_mu 1.282
_exptl_absorpt_correction_T_max 0.975
_exptl_absorpt_correction_T_min 0.740
_exptl_absorpt_correction_type multi-scan
_exptl_absorpt_process_details
;
CrysAlisPro 1.171.42.100a (Rigaku Oxford Diffraction, 2023)
Empirical absorption correction using spherical harmonics,
implemented in SCALE3 ABSPACK scaling algorithm.
;
_exptl_crystal_colour colourless
_exptl_crystal_colour_primary colourless
_exptl_crystal_density_diffrn 1.749
_exptl_crystal_description plate
_exptl_crystal_F_000 170
_exptl_crystal_size_max 0.25
_exptl_crystal_size_mid 0.1
_exptl_crystal_size_min 0.02
_refine_diff_density_max 0.351
_refine_diff_density_min -0.302
_refine_diff_density_rms 0.065
_refine_ls_extinction_method none
_refine_ls_goodness_of_fit_ref 1.078
_refine_ls_hydrogen_treatment constr
_refine_ls_matrix_type full
_refine_ls_number_parameters 110
_refine_ls_number_reflns 1206
_refine_ls_number_restraints 0
_refine_ls_restrained_S_all 1.078
_refine_ls_R_factor_all 0.0497
_refine_ls_R_factor_gt 0.0457
_refine_ls_shift/su_max 0.000
_refine_ls_shift/su_mean 0.000
_refine_ls_structure_factor_coef Fsqd
_refine_ls_weighting_details 'w=1/[\s^2^(Fo^2^)+(0.0943P)^2^+0.1092P] where P=(Fo^2^+2Fc^2^)/3'
_refine_ls_weighting_scheme calc
_refine_ls_wR_factor_gt 0.1343
_refine_ls_wR_factor_ref 0.1383
_reflns_Friedel_coverage 0.000
_reflns_number_gt 1077
_reflns_number_total 1206
_reflns_threshold_expression 'I > 2\s(I)'
_cod_data_source_file d4cc02229g2.cif
_cod_data_source_block omr010_1_autored
_cod_depositor_comments 'Adding full bibliography for 7133359--7133360.cif.'
_cod_database_code 7133359
_shelx_shelxl_version_number 2018/3
_chemical_oxdiff_formula 'C14 H8 N2 O8'
_shelx_space_group_comment
;
The symmetry employed for this shelxl refinement is uniquely defined
by the following loop, which should always be used as a source of
symmetry information in preference to the above space-group names.
They are only intended as comments.
;
_shelx_estimated_absorpt_t_max 0.975
_shelx_estimated_absorpt_t_min 0.740
_olex2_refinement_description
;
1. Fixed Uiso
 At 1.2 times of:
  All C(H) groups, All C(H,H) groups
 At 1.5 times of:
  All O(H) groups
2.a Secondary CH2 refined with riding coordinates:
 C6(H6A,H6B)
2.b Aromatic/amide H refined with riding coordinates:
 C1(H1)
2.c Idealised tetrahedral OH refined as rotating group:
 O4(H4)
;
_olex2_submission_special_instructions 'No special instructions were received'
_oxdiff_exptl_absorpt_empirical_details
;
Empirical correction (ABSPACK) includes:
- Absorption correction using spherical harmonics
- Frame scaling
;
_oxdiff_exptl_absorpt_empirical_full_max 1.494
_oxdiff_exptl_absorpt_empirical_full_min 0.603

loop_
_space_group_symop_operation_xyz
'x, y, z'
'-x, -y, -z'

loop_
_atom_site_label
_atom_site_type_symbol
_atom_site_fract_x
_atom_site_fract_y
_atom_site_fract_z
_atom_site_U_iso_or_equiv
_atom_site_adp_type
_atom_site_occupancy
_atom_site_site_symmetry_order
_atom_site_calc_flag
_atom_site_refinement_flags_posn
_atom_site_refinement_flags_adp
_atom_site_refinement_flags_occupancy
_atom_site_disorder_assembly
_atom_site_disorder_group
O1 O 0.4771(3) 0.1911(3) 0.27535(10) 0.0284(4) Uani 1 1 d . . . . .
O2 O 0.9666(3) 0.8412(3) 0.15147(11) 0.0280(4) Uani 1 1 d . . . . .
O3 O 0.8067(3) 0.8489(3) 0.47147(10) 0.0289(4) Uani 1 1 d . . . . .
O4 O 0.4307(2) 0.7361(3) 0.41053(10) 0.0262(4) Uani 1 1 d . . . . .
H4 H 0.350917 0.859752 0.449340 0.039 Uiso 1 1 calc R U . . .
N1 N 0.7514(3) 0.5147(3) 0.23783(12) 0.0249(4) Uani 1 1 d . . . . .
C1 C 0.3459(4) 0.2937(4) 0.03960(14) 0.0232(4) Uani 1 1 d . . . . .
H1 H 0.244742 0.158781 0.065622 0.028 Uiso 1 1 calc R U . . .
C2 C 0.5128(4) 0.4067(4) 0.10146(14) 0.0229(4) Uani 1 1 d . . . . .
C3 C 0.6605(3) 0.6053(4) 0.06353(14) 0.0228(4) Uani 1 1 d . . . . .
C4 C 0.5673(4) 0.3479(4) 0.21454(14) 0.0240(5) Uani 1 1 d . . . . .
C5 C 0.8145(4) 0.6786(4) 0.15220(14) 0.0238(4) Uani 1 1 d . . . . .
C6 C 0.8620(4) 0.5178(4) 0.34040(14) 0.0260(5) Uani 1 1 d . . . . .
H6A H 1.049331 0.558966 0.330187 0.031 Uiso 1 1 calc R U . . .
H6B H 0.873128 0.336655 0.374067 0.031 Uiso 1 1 calc R U . . .
C7 C 0.6949(4) 0.7200(4) 0.41380(14) 0.0234(4) Uani 1 1 d . . . . .

loop_
_atom_site_aniso_label
_atom_site_aniso_U_11
_atom_site_aniso_U_22
_atom_site_aniso_U_33
_atom_site_aniso_U_23
_atom_site_aniso_U_13
_atom_site_aniso_U_12
O1 0.0316(7) 0.0317(8) 0.0248(7) -0.0010(6) -0.0017(5) -0.0137(6)
O2 0.0266(7) 0.0326(8) 0.0287(7) -0.0070(6) -0.0026(5) -0.0147(6)
O3 0.0255(7) 0.0358(8) 0.0289(7) -0.0107(6) -0.0044(5) -0.0113(6)
O4 0.0221(7) 0.0318(8) 0.0271(7) -0.0070(6) -0.0028(5) -0.0101(5)
N1 0.0244(8) 0.0314(9) 0.0217(8) -0.0058(6) -0.0031(6) -0.0107(6)
C1 0.0219(8) 0.0249(10) 0.0248(9) -0.0045(7) -0.0001(7) -0.0099(7)
C2 0.0221(8) 0.0256(9) 0.0221(9) -0.0052(7) 0.0004(7) -0.0071(7)
C3 0.0195(8) 0.0259(10) 0.0250(9) -0.0074(7) -0.0009(7) -0.0080(7)
C4 0.0223(8) 0.0268(10) 0.0246(10) -0.0070(8) -0.0013(7) -0.0075(7)
C5 0.0215(9) 0.0272(9) 0.0240(9) -0.0070(7) -0.0016(7) -0.0065(7)
C6 0.0250(9) 0.0334(10) 0.0223(9) -0.0049(8) -0.0057(7) -0.0094(8)
C7 0.0234(9) 0.0278(10) 0.0219(9) -0.0007(7) -0.0037(7) -0.0116(7)

loop_
_atom_type_symbol
_atom_type_description
_atom_type_scat_dispersion_real
_atom_type_scat_dispersion_imag
_atom_type_scat_source
C C 0.0181 0.0091 'International Tables Vol C Tables 4.2.6.8 and 6.1.1.4'
H H 0.0000 0.0000 'International Tables Vol C Tables 4.2.6.8 and 6.1.1.4'
N N 0.0311 0.0180 'International Tables Vol C Tables 4.2.6.8 and 6.1.1.4'
O O 0.0492 0.0322 'International Tables Vol C Tables 4.2.6.8 and 6.1.1.4'

loop_
_geom_angle_atom_site_label_1
_geom_angle_atom_site_label_2
_geom_angle_atom_site_label_3
_geom_angle
_geom_angle_site_symmetry_1
_geom_angle_site_symmetry_3
_geom_angle_publ_flag
C7 O4 H4 109.5 . . ?
C4 N1 C6 123.66(16) . . ?
C5 N1 C4 112.47(15) . . ?
C5 N1 C6 123.86(15) . . ?
C2 C1 H1 122.9 . . ?
C3 C1 H1 122.9 2_665 . ?
C3 C1 C2 114.28(17) 2_665 . ?
C1 C2 C3 122.93(17) . . ?
C1 C2 C4 128.79(17) . . ?
C3 C2 C4 108.28(15) . . ?
C1 C3 C2 122.78(16) 2_665 . ?
C1 C3 C5 129.37(17) 2_665 . ?
C2 C3 C5 107.85(16) . . ?
O1 C4 N1 125.55(17) . . ?
O1 C4 C2 128.80(17) . . ?
N1 C4 C2 105.65(15) . . ?
O2 C5 N1 125.76(17) . . ?
O2 C5 C3 128.49(18) . . ?
N1 C5 C3 105.73(15) . . ?
N1 C6 H6A 108.9 . . ?
N1 C6 H6B 108.9 . . ?
N1 C6 C7 113.43(15) . . ?
H6A C6 H6B 107.7 . . ?
C7 C6 H6A 108.9 . . ?
C7 C6 H6B 108.9 . . ?
O3 C7 O4 125.05(17) . . ?
O3 C7 C6 120.41(16) . . ?
O4 C7 C6 114.52(15) . . ?

loop_
_geom_bond_atom_site_label_1
_geom_bond_atom_site_label_2
_geom_bond_distance
_geom_bond_site_symmetry_2
_geom_bond_publ_flag
O1 C4 1.203(2) . ?
O2 C5 1.208(2) . ?
O3 C7 1.221(2) . ?
O4 H4 0.8400 . ?
O4 C7 1.312(2) . ?
N1 C4 1.401(2) . ?
N1 C5 1.391(3) . ?
N1 C6 1.454(2) . ?
C1 H1 0.9500 . ?
C1 C2 1.388(2) . ?
C1 C3 1.388(2) 2_665 ?
C2 C3 1.394(3) . ?
C2 C4 1.491(3) . ?
C3 C5 1.500(2) . ?
C6 H6A 0.9900 . ?
C6 H6B 0.9900 . ?
C6 C7 1.513(3) . ?

loop_
_geom_torsion_atom_site_label_1
_geom_torsion_atom_site_label_2
_geom_torsion_atom_site_label_3
_geom_torsion_atom_site_label_4
_geom_torsion
_geom_torsion_site_symmetry_1
_geom_torsion_site_symmetry_2
_geom_torsion_site_symmetry_3
_geom_torsion_site_symmetry_4
_geom_torsion_publ_flag
N1 C6 C7 O3 -141.13(18) . . . . ?
N1 C6 C7 O4 40.3(2) . . . . ?
C1 C2 C3 C1 -0.3(3) . . . 2_665 ?
C1 C2 C3 C5 179.67(16) . . . . ?
C1 C2 C4 O1 -0.2(3) . . . . ?
C1 C2 C4 N1 179.47(17) . . . . ?
C1 C3 C5 O2 -0.4(3) 2_665 . . . ?
C1 C3 C5 N1 -179.19(18) 2_665 . . . ?
C2 C3 C5 O2 179.63(19) . . . . ?
C2 C3 C5 N1 0.85(19) . . . . ?
C3 C1 C2 C3 0.3(3) 2_665 . . . ?
C3 C1 C2 C4 179.78(17) 2_665 . . . ?
C3 C2 C4 O1 179.34(19) . . . . ?
C3 C2 C4 N1 -1.0(2) . . . . ?
C4 N1 C5 O2 179.65(18) . . . . ?
C4 N1 C5 C3 -1.5(2) . . . . ?
C4 N1 C6 C7 -91.1(2) . . . . ?
C4 C2 C3 C1 -179.89(16) . . . 2_665 ?
C4 C2 C3 C5 0.07(19) . . . . ?
C5 N1 C4 O1 -178.72(17) . . . . ?
C5 N1 C4 C2 1.6(2) . . . . ?
C5 N1 C6 C7 88.3(2) . . . . ?
C6 N1 C4 O1 0.7(3) . . . . ?
C6 N1 C4 C2 -178.99(16) . . . . ?
C6 N1 C5 O2 0.2(3) . . . . ?
C6 N1 C5 C3 179.04(16) . . . . ?
